data_1524597
loop_
_publ_author_name
'Iga, T.'
'Kato, S.'

_publ_section_title
;
 Crystal structure of NH~4~-dawsonite
;
_journal_issue 999
_journal_name_full 'Journal of the Ceramic Association, Japan'
_journal_page_first 509
_journal_page_last 512
_journal_paper_doi 10.2109/jcersj1950.86.999_509
_journal_volume 86
_journal_year 1978
_chemical_formula_sum 'C H6 Al N O5'
_chemical_name_systematic '(N H4) Al (C O3) (O H)2'
_space_group_IT_number 63
_symmetry_space_group_name_Hall '-C 2c 2'
_symmetry_space_group_name_H-M 'C m c m'
_cell_angle_alpha 90
_cell_angle_beta 90
_cell_angle_gamma 90
_cell_formula_units_Z 4
_cell_length_a 6.618
_cell_length_b 11.944
_cell_length_c 5.724
_cell_volume 452.456
_citation_journal_id_ASTM YGKSA4
_cod_data_source_file Iga_YGKSA4_1978_257.cif
_cod_data_source_block C1H6Al1N1O5
_cod_original_cell_volume 452.4558
_cod_original_formula_sum 'C1 H6 Al1 N1 O5'
_cod_database_code 1524597

loop_
_symmetry_equiv_pos_as_xyz
x,y,z
-x,-y,z+1/2
x,-y,-z
-x,y,-z+1/2
-x,-y,-z
x,y,-z-1/2
-x,y,z
x,-y,z-1/2
x+1/2,y+1/2,z
-x+1/2,-y+1/2,z+1/2
x+1/2,-y+1/2,-z
-x+1/2,y+1/2,-z+1/2
-x+1/2,-y+1/2,-z
x+1/2,y+1/2,-z-1/2
-x+1/2,y+1/2,z
x+1/2,-y+1/2,z-1/2

loop_
_atom_site_label
_atom_site_type_symbol
_atom_site_fract_x
_atom_site_fract_y
_atom_site_fract_z
_atom_site_occupancy
_atom_site_U_iso_or_equiv
O1 O-2 0 0.687 0.25 1 0.0
O2 O-2 0 0.844 0.06 1 0.0
N1 N-3 0 0.356 0.25 1 0.0
Al1 Al+3 0 0 0 1 0.0
O3 O-2 0.19 0.018 0.25 1 0.0
C1 C+4 0 0.792 0.25 1 0.0
